data_4338338
loop_
_publ_author_name
'Zhang, Chi'
'Ji, Min'
'Ji, Shou-Hua'
'An, Yong-Lin'

_publ_section_title
;
 Mild Solvothermal Syntheses and Characterization of Layered Copper
 Thioantimonates(III) and Thioarsenate(III).
;
_journal_issue 10
_journal_name_full 'Inorganic chemistry'
_journal_page_first 4856
_journal_page_last 4860
_journal_paper_doi 10.1021/ic402864s
_journal_volume 53
_journal_year 2014
_chemical_formula_sum 'Cu2 Rb2 S5 Sb2'
_chemical_formula_weight 701.82
_chemical_name_common compound-1
_chemical_name_systematic
; 
 ? 
;
_space_group_IT_number 14
_symmetry_cell_setting monoclinic
_symmetry_space_group_name_Hall '-P 2ybc'
_symmetry_space_group_name_H-M 'P 1 21/c 1'
_atom_sites_solution_hydrogens none
_atom_sites_solution_primary direct
_atom_sites_solution_secondary difmap
_audit_creation_method SHELXL-97
_cell_angle_alpha 90.00
_cell_angle_beta 99.952(4)
_cell_angle_gamma 90.00
_cell_formula_units_Z 4
_cell_length_a 16.5448(12)
_cell_length_b 10.3545(7)
_cell_length_c 6.6128(4)
_cell_measurement_temperature 296(2)
_cell_volume 1115.81(13)
_computing_cell_refinement 'Bruker SMART'
_computing_data_collection 'Bruker SMART'
_computing_data_reduction 'Bruker SAINT'
_computing_molecular_graphics 'Bruker SHELXTL'
_computing_publication_material 'Bruker SHELXTL'
_computing_structure_refinement 'Bruker SHELXTL'
_computing_structure_solution 'Bruker SHELXTL'
_diffrn_ambient_temperature 296(2)
_diffrn_measured_fraction_theta_full 0.989
_diffrn_measured_fraction_theta_max 0.989
_diffrn_measurement_device_type 'CCD area detector'
_diffrn_measurement_method 'phi and omega scans'
_diffrn_radiation_monochromator graphite
_diffrn_radiation_source 'fine-focus sealed tube'
_diffrn_radiation_type MoK\a
_diffrn_radiation_wavelength 0.71073
_diffrn_reflns_av_R_equivalents 0.1384
_diffrn_reflns_av_sigmaI/netI 0.0949
_diffrn_reflns_limit_h_max 19
_diffrn_reflns_limit_h_min -19
_diffrn_reflns_limit_k_max 12
_diffrn_reflns_limit_k_min -12
_diffrn_reflns_limit_l_max 7
_diffrn_reflns_limit_l_min -7
_diffrn_reflns_number 5690
_diffrn_reflns_theta_full 25.00
_diffrn_reflns_theta_max 25.00
_diffrn_reflns_theta_min 2.33
_exptl_absorpt_coefficient_mu 18.089
_exptl_absorpt_correction_T_max 0.2201
_exptl_absorpt_correction_T_min 0.0931
_exptl_absorpt_correction_type empirical
_exptl_crystal_colour red
_exptl_crystal_density_diffrn 4.178
_exptl_crystal_density_method 'not measured'
_exptl_crystal_description rod
_exptl_crystal_F_000 1256
_exptl_crystal_size_max 0.25
_exptl_crystal_size_mid 0.12
_exptl_crystal_size_min 0.12
_refine_diff_density_max 2.092
_refine_diff_density_min -3.136
_refine_diff_density_rms 0.507
_refine_ls_extinction_coef 0.0043(6)
_refine_ls_extinction_expression Fc^*^=kFc[1+0.001xFc^2^\l^3^/sin(2\q)]^-1/4^
_refine_ls_extinction_method SHELXL
_refine_ls_goodness_of_fit_ref 1.102
_refine_ls_hydrogen_treatment none
_refine_ls_matrix_type full
_refine_ls_number_parameters 101
_refine_ls_number_reflns 1942
_refine_ls_number_restraints 0
_refine_ls_restrained_S_all 1.102
_refine_ls_R_factor_all 0.0691
_refine_ls_R_factor_gt 0.0637
_refine_ls_shift/su_max 0.000
_refine_ls_shift/su_mean 0.000
_refine_ls_structure_factor_coef Fsqd
_refine_ls_weighting_details 'calc w=1/[\s^2^(Fo^2^)+(0.0919P)^2^+25.3476P] where P=(Fo^2^+2Fc^2^)/3'
_refine_ls_weighting_scheme calc
_refine_ls_wR_factor_gt 0.1773
_refine_ls_wR_factor_ref 0.1804
_reflns_number_gt 1704
_reflns_number_total 1942
_reflns_threshold_expression >2sigma(I)
_cod_data_source_file ic402864s_si_001.cif
_cod_data_source_block 1
_cod_depositor_comments
;
The following automatic conversions were performed:

'_symmetry_cell_setting' value 'Monoclinic' changed to 'monoclinic'
according to
/usr/data/users/saulius/crontab/automatic-downloads/rss-feeds/ACS/lib/dictionaries/cif_core.dic
dictionary named 'cif_core.dic' version 2.4.2 from 2011-04-26.

Automatic conversion script
Id: cif_fix_values 2281 2013-09-26 08:29:07Z andrius 

 Adding full bibliography for 4338338--4338340.cif.
;
_cod_original_sg_symbol_H-M 'P2(1)/c  '
_cod_database_code 4338338

loop_
_symmetry_equiv_pos_as_xyz
'x, y, z'
'-x, y+1/2, -z+1/2'
'-x, -y, -z'
'x, -y-1/2, z-1/2'

loop_
_atom_site_label
_atom_site_type_symbol
_atom_site_fract_x
_atom_site_fract_y
_atom_site_fract_z
_atom_site_U_iso_or_equiv
_atom_site_adp_type
_atom_site_occupancy
_atom_site_symmetry_multiplicity
_atom_site_calc_flag
Sb1 Sb 0.28368(6) 0.53747(10) -0.01050(14) 0.0123(4) Uani 1 1 d
Sb2 Sb 0.18159(6) 0.65009(10) -0.61939(15) 0.0135(4) Uani 1 1 d
Rb1 Rb 0.46218(10) 0.35807(17) -0.2394(3) 0.0260(5) Uani 1 1 d
Cu1 Cu 0.25429(14) 0.3603(2) -0.5753(3) 0.0256(6) Uani 1 1 d
Cu2 Cu 0.35395(13) 0.6483(2) -0.5216(3) 0.0213(5) Uani 1 1 d
S1 S 0.3851(2) 0.6570(4) -0.1722(5) 0.0141(8) Uani 1 1 d
S2 S 0.3701(2) 0.4607(4) 0.3017(5) 0.0163(8) Uani 1 1 d
S3 S 0.1216(2) 0.4469(4) -0.7215(6) 0.0174(9) Uani 1 1 d
S4 S 0.2678(3) 0.3455(4) -0.2176(6) 0.0172(9) Uani 1 1 d
S5 S 0.0964(2) 0.8060(4) -0.8558(6) 0.0185(9) Uani 1 1 d
Rb2 Rb 0.06679(10) 1.11718(18) -0.7347(3) 0.0262(5) Uani 1 1 d

loop_
_atom_site_aniso_label
_atom_site_aniso_U_11
_atom_site_aniso_U_22
_atom_site_aniso_U_33
_atom_site_aniso_U_23
_atom_site_aniso_U_13
_atom_site_aniso_U_12
Sb1 0.0160(6) 0.0146(6) 0.0064(6) 0.0002(4) 0.0019(4) 0.0010(4)
Sb2 0.0137(6) 0.0162(7) 0.0101(6) -0.0006(4) 0.0010(4) 0.0000(4)
Rb1 0.0231(9) 0.0341(11) 0.0199(9) 0.0034(7) 0.0012(6) 0.0055(7)
Cu1 0.0329(12) 0.0266(13) 0.0172(11) -0.0007(8) 0.0042(9) 0.0033(9)
Cu2 0.0303(12) 0.0222(12) 0.0109(10) -0.0025(8) 0.0022(8) -0.0022(8)
S1 0.0191(18) 0.016(2) 0.0073(17) -0.0002(14) 0.0037(13) -0.0030(15)
S2 0.0217(19) 0.018(2) 0.0076(17) 0.0022(14) -0.0007(14) -0.0005(15)
S3 0.0213(19) 0.016(2) 0.0137(18) -0.0029(15) -0.0019(15) -0.0022(15)
S4 0.029(2) 0.015(2) 0.0072(18) -0.0035(14) 0.0012(15) -0.0058(16)
S5 0.024(2) 0.022(2) 0.0110(18) 0.0031(15) 0.0060(15) 0.0027(16)
Rb2 0.0242(9) 0.0308(10) 0.0229(9) -0.0026(7) 0.0017(6) 0.0039(7)

loop_
_atom_type_symbol
_atom_type_description
_atom_type_scat_dispersion_real
_atom_type_scat_dispersion_imag
_atom_type_scat_source
S S 0.1246 0.1234 'International Tables Vol C Tables 4.2.6.8 and 6.1.1.4'
Cu Cu 0.3201 1.2651 'International Tables Vol C Tables 4.2.6.8 and 6.1.1.4'
Rb Rb -0.9393 2.9676 'International Tables Vol C Tables 4.2.6.8 and 6.1.1.4'
Sb Sb -0.5866 1.5461 'International Tables Vol C Tables 4.2.6.8 and 6.1.1.4'

loop_
_geom_angle_atom_site_label_1
_geom_angle_atom_site_label_2
_geom_angle_atom_site_label_3
_geom_angle
_geom_angle_site_symmetry_1
_geom_angle_site_symmetry_3
S4 Sb1 S2 101.76(14) . .
S4 Sb1 S1 100.57(13) . .
S2 Sb1 S1 100.80(13) . .
S4 Sb1 Rb2 56.72(10) . 4_576
S2 Sb1 Rb2 123.04(10) . 4_576
S1 Sb1 Rb2 132.59(9) . 4_576
S4 Sb1 Rb1 54.23(10) . .
S2 Sb1 Rb1 78.76(10) . .
S1 Sb1 Rb1 57.89(10) . .
Rb2 Sb1 Rb1 110.47(4) 4_576 .
S4 Sb1 Rb1 115.01(11) . 3_665
S2 Sb1 Rb1 51.34(10) . 3_665
S1 Sb1 Rb1 50.24(9) . 3_665
Rb2 Sb1 Rb1 170.48(5) 4_576 3_665
Rb1 Sb1 Rb1 62.23(4) . 3_665
S3 Sb2 S5 95.89(14) . 4_576
S3 Sb2 S5 103.37(14) . .
S5 Sb2 S5 89.65(12) 4_576 .
S3 Sb2 Cu2 114.65(11) . .
S5 Sb2 Cu2 121.26(10) 4_576 .
S5 Sb2 Cu2 125.89(11) . .
S3 Sb2 Rb2 60.19(10) . 2_543
S5 Sb2 Rb2 60.42(9) 4_576 2_543
S5 Sb2 Rb2 57.99(10) . 2_543
Cu2 Sb2 Rb2 174.80(6) . 2_543
S4 Rb1 S2 75.66(10) . 1_554
S4 Rb1 S1 124.79(10) . 3_665
S2 Rb1 S1 155.45(11) 1_554 3_665
S4 Rb1 S1 138.94(11) . 2_644
S2 Rb1 S1 105.98(10) 1_554 2_644
S1 Rb1 S1 68.66(9) 3_665 2_644
S4 Rb1 S1 68.57(10) . .
S2 Rb1 S1 72.89(10) 1_554 .
S1 Rb1 S1 100.47(10) 3_665 .
S1 Rb1 S1 152.20(10) 2_644 .
S4 Rb1 S2 148.72(12) . 3_665
S2 Rb1 S2 88.16(10) 1_554 3_665
S1 Rb1 S2 67.35(9) 3_665 3_665
S1 Rb1 S2 70.98(10) 2_644 3_665
S1 Rb1 S2 81.23(10) . 3_665
S4 Rb1 Cu2 157.10(9) . 3_664
S2 Rb1 Cu2 84.00(8) 1_554 3_664
S1 Rb1 Cu2 77.63(8) 3_665 3_664
S1 Rb1 Cu2 38.54(7) 2_644 3_664
S1 Rb1 Cu2 115.48(8) . 3_664
S2 Rb1 Cu2 37.76(8) 3_665 3_664
S4 Rb1 S2 62.16(10) . 4_565
S2 Rb1 S2 102.99(12) 1_554 4_565
S1 Rb1 S2 99.26(10) 3_665 4_565
S1 Rb1 S2 78.01(9) 2_644 4_565
S1 Rb1 S2 129.72(10) . 4_565
S2 Rb1 S2 148.88(10) 3_665 4_565
Cu2 Rb1 S2 113.73(8) 3_664 4_565
S4 Rb1 Cu1 38.20(7) . .
S2 Rb1 Cu1 39.71(8) 1_554 .
S1 Rb1 Cu1 162.96(9) 3_665 .
S1 Rb1 Cu1 122.23(9) 2_644 .
S1 Rb1 Cu1 75.31(8) . .
S2 Rb1 Cu1 126.99(9) 3_665 .
Cu2 Rb1 Cu1 119.23(6) 3_664 .
S2 Rb1 Cu1 72.53(7) 4_565 .
S4 Rb1 Cu2 70.65(8) . .
S2 Rb1 Cu2 36.88(8) 1_554 .
S1 Rb1 Cu2 130.69(9) 3_665 .
S1 Rb1 Cu2 134.23(8) 2_644 .
S1 Rb1 Cu2 36.24(7) . .
S2 Rb1 Cu2 80.29(8) 3_665 .
Cu2 Rb1 Cu2 99.07(6) 3_664 .
S2 Rb1 Cu2 125.42(8) 4_565 .
Cu1 Rb1 Cu2 53.28(5) . .
S4 Rb1 Cu2 131.50(9) . 2_644
S2 Rb1 Cu2 141.51(9) 1_554 2_644
S1 Rb1 Cu2 36.78(7) 3_665 2_644
S1 Rb1 Cu2 35.65(7) 2_644 2_644
S1 Rb1 Cu2 137.00(9) . 2_644
S2 Rb1 Cu2 76.83(8) 3_665 2_644
Cu2 Rb1 Cu2 62.44(5) 3_664 2_644
S2 Rb1 Cu2 76.55(8) 4_565 2_644
Cu1 Rb1 Cu2 146.22(7) . 2_644
Cu2 Rb1 Cu2 157.12(6) . 2_644
S4 Rb1 Rb1 98.97(7) . 4_565
S2 Rb1 Rb1 59.27(7) 1_554 4_565
S1 Rb1 Rb1 122.24(8) 3_665 4_565
S1 Rb1 Rb1 53.73(7) 2_644 4_565
S1 Rb1 Rb1 132.14(8) . 4_565
S2 Rb1 Rb1 95.24(7) 3_665 4_565
Cu2 Rb1 Rb1 60.90(4) 3_664 4_565
S2 Rb1 Rb1 67.42(8) 4_565 4_565
Cu1 Rb1 Rb1 69.20(4) . 4_565
Cu2 Rb1 Rb1 95.95(4) . 4_565
Cu2 Rb1 Rb1 86.70(6) 2_644 4_565
S4 Cu1 S4 110.20(13) . 4_565
S4 Cu1 S3 110.48(16) . .
S4 Cu1 S3 108.58(16) 4_565 .
S4 Cu1 S2 114.91(16) . 1_554
S4 Cu1 S2 96.79(16) 4_565 1_554
S3 Cu1 S2 114.89(16) . 1_554
S4 Cu1 Rb1 59.00(11) . .
S4 Cu1 Rb1 95.19(12) 4_565 .
S3 Cu1 Rb1 156.23(13) . .
S2 Cu1 Rb1 60.55(10) 1_554 .
S4 Cu1 Rb2 99.17(12) . 1_545
S4 Cu1 Rb2 56.44(11) 4_565 1_545
S3 Cu1 Rb2 61.12(11) . 1_545
S2 Cu1 Rb2 143.12(12) 1_554 1_545
Rb1 Cu1 Rb2 137.91(7) . 1_545
S4 Cu1 Rb2 53.43(11) . 4_576
S4 Cu1 Rb2 113.56(12) 4_565 4_576
S3 Cu1 Rb2 58.80(10) . 4_576
S2 Cu1 Rb2 149.56(13) 1_554 4_576
Rb1 Cu1 Rb2 111.94(6) . 4_576
Rb2 Cu1 Rb2 63.79(5) 1_545 4_576
S1 Cu2 S2 121.40(16) . 1_554
S1 Cu2 S1 111.64(13) . 4_575
S2 Cu2 S1 117.10(15) 1_554 4_575
S1 Cu2 Sb2 105.97(12) . .
S2 Cu2 Sb2 95.21(12) 1_554 .
S1 Cu2 Sb2 100.66(12) 4_575 .
S1 Cu2 Rb1 112.27(12) . 3_664
S2 Cu2 Rb1 65.69(11) 1_554 3_664
S1 Cu2 Rb1 64.68(10) 4_575 3_664
Sb2 Cu2 Rb1 141.75(7) . 3_664
S1 Cu2 Rb1 62.03(11) . .
S2 Cu2 Rb1 59.92(10) 1_554 .
S1 Cu2 Rb1 139.97(12) 4_575 .
Sb2 Cu2 Rb1 119.27(7) . .
Rb1 Cu2 Rb1 80.93(6) 3_664 .
S1 Cu2 Rb1 60.41(11) . 2_654
S2 Cu2 Rb1 123.00(12) 1_554 2_654
S1 Cu2 Rb1 59.75(10) 4_575 2_654
Sb2 Cu2 Rb1 141.47(8) . 2_654
Rb1 Cu2 Rb1 63.73(5) 3_664 2_654
Rb1 Cu2 Rb1 87.59(4) . 2_654
Cu2 S1 Cu2 115.90(17) . 4_576
Cu2 S1 Sb1 111.54(16) . .
Cu2 S1 Sb1 91.80(14) 4_576 .
Cu2 S1 Rb1 145.08(16) . 3_665
Cu2 S1 Rb1 83.47(12) 4_576 3_665
Sb1 S1 Rb1 95.58(11) . 3_665
Cu2 S1 Rb1 83.95(12) . 2_654
Cu2 S1 Rb1 76.78(11) 4_576 2_654
Sb1 S1 Rb1 163.87(15) . 2_654
Rb1 S1 Rb1 72.10(9) 3_665 2_654
Cu2 S1 Rb1 81.73(12) . .
Cu2 S1 Rb1 162.04(16) 4_576 .
Sb1 S1 Rb1 84.18(11) . .
Rb1 S1 Rb1 79.53(10) 3_665 .
Rb1 S1 Rb1 103.16(10) 2_654 .
Cu2 S2 Sb1 92.98(15) 1_556 .
Cu2 S2 Cu1 91.34(15) 1_556 1_556
Sb1 S2 Cu1 92.38(14) . 1_556
Cu2 S2 Rb1 83.21(12) 1_556 1_556
Sb1 S2 Rb1 171.13(16) . 1_556
Cu1 S2 Rb1 79.74(11) 1_556 1_556
Cu2 S2 Rb1 76.55(12) 1_556 3_665
Sb1 S2 Rb1 95.06(12) . 3_665
Cu1 S2 Rb1 166.07(16) 1_556 3_665
Rb1 S2 Rb1 91.84(10) 1_556 3_665
Cu2 S2 Rb1 151.92(15) 1_556 4_566
Sb1 S2 Rb1 114.98(13) . 4_566
Cu1 S2 Rb1 90.07(13) 1_556 4_566
Rb1 S2 Rb1 69.47(8) 1_556 4_566
Rb1 S2 Rb1 97.39(10) 3_665 4_566
Sb2 S3 Cu1 84.76(14) . .
Sb2 S3 Rb2 118.67(14) . 4_575
Cu1 S3 Rb2 113.06(14) . 4_575
Sb2 S3 Rb2 163.18(15) . 1_545
Cu1 S3 Rb2 82.10(13) . 1_545
Rb2 S3 Rb2 76.42(9) 4_575 1_545
Sb2 S3 Rb2 84.32(12) . 2_543
Cu1 S3 Rb2 160.49(16) . 2_543
Rb2 S3 Rb2 86.39(10) 4_575 2_543
Rb2 S3 Rb2 105.10(10) 1_545 2_543
Sb2 S3 Rb2 93.87(12) . 4_576
Cu1 S3 Rb2 85.69(12) . 4_576
Rb2 S3 Rb2 142.80(13) 4_575 4_576
Rb2 S3 Rb2 74.77(9) 1_545 4_576
Rb2 S3 Rb2 78.98(9) 2_543 4_576
Cu1 S4 Cu1 117.62(17) . 4_566
Cu1 S4 Sb1 120.23(17) . .
Cu1 S4 Sb1 121.96(16) 4_566 .
Cu1 S4 Rb1 82.81(13) . .
Cu1 S4 Rb1 102.53(15) 4_566 .
Sb1 S4 Rb1 88.87(12) . .
Cu1 S4 Rb2 92.17(14) . 4_576
Cu1 S4 Rb2 87.46(13) 4_566 4_576
Sb1 S4 Rb2 86.19(12) . 4_576
Rb1 S4 Rb2 170.00(14) . 4_576
Sb2 S5 Sb2 103.40(14) 4_575 .
Sb2 S5 Rb2 96.65(14) 4_575 .
Sb2 S5 Rb2 123.79(14) . .
Sb2 S5 Rb2 141.53(16) 4_575 2_543
Sb2 S5 Rb2 84.25(11) . 2_543
Rb2 S5 Rb2 110.34(11) . 2_543
Sb2 S5 Rb2 82.65(10) 4_575 3_573
Sb2 S5 Rb2 152.59(17) . 3_573
Rb2 S5 Rb2 81.10(10) . 3_573
Rb2 S5 Rb2 75.34(9) 2_543 3_573
S4 Rb2 S5 86.20(10) 4_575 .
S4 Rb2 S3 84.10(10) 4_575 4_576
S5 Rb2 S3 91.48(10) . 4_576
S4 Rb2 S5 137.00(11) 4_575 2_553
S5 Rb2 S5 136.73(9) . 2_553
S3 Rb2 S5 91.08(10) 4_576 2_553
S4 Rb2 S3 68.67(10) 4_575 1_565
S5 Rb2 S3 151.85(10) . 1_565
S3 Rb2 S3 98.05(11) 4_576 1_565
S5 Rb2 S3 69.81(10) 2_553 1_565
S4 Rb2 S3 156.65(11) 4_575 2_553
S5 Rb2 S3 70.61(10) . 2_553
S3 Rb2 S3 93.61(10) 4_576 2_553
S5 Rb2 S3 66.12(10) 2_553 2_553
S3 Rb2 S3 134.49(9) 1_565 2_553
S4 Rb2 S3 69.08(9) 4_575 4_575
S5 Rb2 S3 62.41(9) . 4_575
S3 Rb2 S3 142.80(13) 4_576 4_575
S5 Rb2 S3 126.11(10) 2_553 4_575
S3 Rb2 S3 95.64(11) 1_565 4_575
S3 Rb2 S3 101.02(9) 2_553 4_575
S4 Rb2 S5 128.33(10) 4_575 3_573
S5 Rb2 S5 98.90(10) . 3_573
S3 Rb2 S5 146.28(10) 4_576 3_573
S5 Rb2 S5 59.70(7) 2_553 3_573
S3 Rb2 S5 87.73(10) 1_565 3_573
S3 Rb2 S5 60.66(9) 2_553 3_573
S3 Rb2 S5 68.42(9) 4_575 3_573
S4 Rb2 Sb1 37.09(7) 4_575 4_575
S5 Rb2 Sb1 62.94(7) . 4_575
S3 Rb2 Sb1 58.99(7) 4_576 4_575
S5 Rb2 Sb1 147.39(8) 2_553 4_575
S3 Rb2 Sb1 99.73(7) 1_565 4_575
S3 Rb2 Sb1 123.62(8) 2_553 4_575
S3 Rb2 Sb1 84.69(7) 4_575 4_575
S5 Rb2 Sb1 152.74(8) 3_573 4_575
S4 Rb2 Cu1 36.11(8) 4_575 1_565
S5 Rb2 Cu1 121.74(9) . 1_565
S3 Rb2 Cu1 78.46(8) 4_576 1_565
S5 Rb2 Cu1 101.06(8) 2_553 1_565
S3 Rb2 Cu1 36.79(7) 1_565 1_565
S3 Rb2 Cu1 165.06(9) 2_553 1_565
S3 Rb2 Cu1 92.78(8) 4_575 1_565
S5 Rb2 Cu1 120.75(9) 3_573 1_565
Sb1 Rb2 Cu1 62.96(4) 4_575 1_565
S4 Rb2 Sb2 163.68(9) 4_575 2_553
S5 Rb2 Sb2 101.88(8) . 2_553
S3 Rb2 Sb2 109.56(8) 4_576 2_553
S5 Rb2 Sb2 37.75(7) 2_553 2_553
S3 Rb2 Sb2 99.75(8) 1_565 2_553
S3 Rb2 Sb2 35.49(7) 2_553 2_553
S3 Rb2 Sb2 101.88(7) 4_575 2_553
S5 Rb2 Sb2 36.93(6) 3_573 2_553
Sb1 Rb2 Sb2 158.69(6) 4_575 2_553
Cu1 Rb2 Sb2 135.76(6) 1_565 2_553
S4 Rb2 Cu1 34.40(7) 4_575 4_575
S5 Rb2 Cu1 76.80(8) . 4_575
S3 Rb2 Cu1 117.07(8) 4_576 4_575
S5 Rb2 Cu1 137.77(9) 2_553 4_575
S3 Rb2 Cu1 75.27(8) 1_565 4_575
S3 Rb2 Cu1 135.48(8) 2_553 4_575
S3 Rb2 Cu1 35.51(7) 4_575 4_575
S5 Rb2 Cu1 96.57(8) 3_573 4_575
Sb1 Rb2 Cu1 60.86(4) 4_575 4_575
Cu1 Rb2 Cu1 59.16(5) 1_565 4_575
Sb2 Rb2 Cu1 133.36(5) 2_553 4_575

loop_
_geom_bond_atom_site_label_1
_geom_bond_atom_site_label_2
_geom_bond_distance
_geom_bond_site_symmetry_2
Sb1 S4 2.403(4) .
Sb1 S2 2.433(4) .
Sb1 S1 2.472(4) .
Sb1 Rb2 3.9749(19) 4_576
Sb1 Rb1 4.0009(19) .
Sb1 Rb1 4.379(2) 3_665
Sb2 S3 2.374(4) .
Sb2 S5 2.466(4) 4_576
Sb2 S5 2.504(4) .
Sb2 Cu2 2.813(2) .
Sb2 Rb2 4.0698(19) 2_543
Rb1 S4 3.247(4) .
Rb1 S2 3.326(4) 1_554
Rb1 S1 3.383(4) 3_665
Rb1 S1 3.402(4) 2_644
Rb1 S1 3.406(4) .
Rb1 S2 3.433(4) 3_665
Rb1 Cu2 3.663(3) 3_664
Rb1 S2 3.665(5) 4_565
Rb1 Cu1 3.758(3) .
Rb1 Cu2 3.817(3) .
Rb1 Cu2 3.890(3) 2_644
Rb1 Rb1 3.993(2) 4_565
Cu1 S4 2.342(4) .
Cu1 S4 2.355(4) 4_565
Cu1 S3 2.414(4) .
Cu1 S2 2.440(4) 1_554
Cu1 Rb2 3.993(3) 1_545
Cu1 Rb2 4.144(3) 4_576
Cu2 S1 2.280(4) .
Cu2 S2 2.306(5) 1_554
Cu2 S1 2.345(4) 4_575
Cu2 Rb1 3.663(3) 3_664
Cu2 Rb1 3.890(3) 2_654
S1 Cu2 2.345(4) 4_576
S1 Rb1 3.383(4) 3_665
S1 Rb1 3.402(4) 2_654
S2 Cu2 2.306(5) 1_556
S2 Cu1 2.440(4) 1_556
S2 Rb1 3.326(4) 1_556
S2 Rb1 3.433(4) 3_665
S2 Rb1 3.665(5) 4_566
S3 Rb2 3.423(4) 4_575
S3 Rb2 3.529(4) 1_545
S3 Rb2 3.549(4) 2_543
S3 Rb2 3.554(4) 4_576
S4 Cu1 2.355(4) 4_566
S4 Rb2 3.330(4) 4_576
S5 Sb2 2.466(4) 4_575
S5 Rb2 3.377(5) .
S5 Rb2 3.469(4) 2_543
S5 Rb2 3.568(4) 3_573
Rb2 S4 3.330(4) 4_575
Rb2 S3 3.423(4) 4_576
Rb2 S5 3.469(4) 2_553
Rb2 S3 3.529(4) 1_565
Rb2 S3 3.549(4) 2_553
Rb2 S3 3.554(4) 4_575
Rb2 S5 3.568(4) 3_573
Rb2 Sb1 3.9749(19) 4_575
Rb2 Cu1 3.993(3) 1_565
Rb2 Sb2 4.0698(19) 2_553
Rb2 Cu1 4.144(3) 4_575
